data_4503768
loop_
_publ_author_name
'Yang, Yu-ting'
'Luo, Feng'
'Che, Yun-xia'
'Zheng, Ji-min'

_publ_section_title
;
 Employing An Unprecedented Ferromagnetic Molecular Building Block (MBB)
 of [Co2Ln(\m3-OH)(CO2)5(N3)]2(Ln = Tb, Gd, Dy, Eu, Sm) to Construct a
 6-Connected \a-Po Net
;
_journal_issue 10
_journal_name_full 'Crystal Growth &amp; Design'
_journal_page_first 3508
_journal_paper_doi 10.1021/cg800431b
_journal_volume 8
_journal_year 2008
_chemical_formula_sum 'C60 H40 Co4 Gd2 N16 O22'
_chemical_formula_weight 1887.30
_chemical_name_systematic
; 
 ? 
;
_space_group_IT_number 2
_symmetry_cell_setting triclinic
_symmetry_space_group_name_Hall '-P 1'
_symmetry_space_group_name_H-M 'P -1'
_atom_sites_solution_hydrogens geom
_atom_sites_solution_primary direct
_atom_sites_solution_secondary difmap
_audit_creation_method SHELXL-97
_cell_angle_alpha 107.94(3)
_cell_angle_beta 107.40(3)
_cell_angle_gamma 101.90(3)
_cell_formula_units_Z 1
_cell_length_a 10.937(2)
_cell_length_b 12.017(2)
_cell_length_c 14.681(3)
_cell_measurement_reflns_used 13811
_cell_measurement_temperature 294(2)
_cell_measurement_theta_max 27.48
_cell_measurement_theta_min 3.03
_cell_volume 1654.4(9)
_computing_cell_refinement 'Bruker XSCANS'
_computing_data_collection 'Bruker XSCANS'
_computing_data_reduction 'Bruker SHELXTL'
_computing_molecular_graphics 'Bruker SHELXTL'
_computing_publication_material 'Bruker SHELXTL'
_computing_structure_refinement 'SHELXL-97 (Sheldrick, 1997)'
_computing_structure_solution 'SHELXS-97 (Sheldrick, 1990)'
_diffrn_ambient_temperature 294(2)
_diffrn_measured_fraction_theta_full 0.984
_diffrn_measured_fraction_theta_max 0.984
_diffrn_measurement_device_type 'Bruker P4'
_diffrn_measurement_method '\w scans'
_diffrn_radiation_monochromator graphite
_diffrn_radiation_source 'fine-focus sealed tube'
_diffrn_radiation_type MoK\a
_diffrn_radiation_wavelength 0.71073
_diffrn_reflns_av_R_equivalents 0.0446
_diffrn_reflns_av_sigmaI/netI 0.0600
_diffrn_reflns_limit_h_max 12
_diffrn_reflns_limit_h_min -14
_diffrn_reflns_limit_k_max 15
_diffrn_reflns_limit_k_min -15
_diffrn_reflns_limit_l_max 19
_diffrn_reflns_limit_l_min -18
_diffrn_reflns_number 16243
_diffrn_reflns_theta_full 27.48
_diffrn_reflns_theta_max 27.48
_diffrn_reflns_theta_min 3.03
_exptl_absorpt_coefficient_mu 3.045
_exptl_absorpt_correction_T_max 0.7993
_exptl_absorpt_correction_T_min 0.7152
_exptl_absorpt_correction_type multi-scan
_exptl_crystal_colour Red
_exptl_crystal_density_diffrn 1.894
_exptl_crystal_density_method 'not measured'
_exptl_crystal_description BLock
_exptl_crystal_F_000 924
_exptl_crystal_size_max 0.12
_exptl_crystal_size_mid 0.10
_exptl_crystal_size_min 0.08
_refine_diff_density_max 1.660
_refine_diff_density_min -1.519
_refine_diff_density_rms 0.183
_refine_ls_extinction_method none
_refine_ls_goodness_of_fit_ref 1.105
_refine_ls_hydrogen_treatment refU
_refine_ls_matrix_type full
_refine_ls_number_parameters 469
_refine_ls_number_reflns 7472
_refine_ls_number_restraints 0
_refine_ls_restrained_S_all 1.105
_refine_ls_R_factor_all 0.0481
_refine_ls_R_factor_gt 0.0399
_refine_ls_shift/su_max 0.001
_refine_ls_shift/su_mean 0.000
_refine_ls_structure_factor_coef Fsqd
_refine_ls_weighting_details 'calc w=1/[\s^2^(Fo^2^)+(0.0450P)^2^+6.9560P] where P=(Fo^2^+2Fc^2^)/3'
_refine_ls_weighting_scheme calc
_refine_ls_wR_factor_gt 0.0994
_refine_ls_wR_factor_ref 0.1174
_reflns_number_gt 6603
_reflns_number_total 7472
_reflns_threshold_expression >2sigma(I)
_cod_data_source_file cg800431b_si_004.cif
_cod_data_source_block 2
_cod_depositor_comments
;
The following automatic conversions were performed:

'_symmetry_cell_setting' value 'Triclinic' changed to 'triclinic'
according to /home/saulius/struct/CIF-dictionaries/cif_core.dic
dictionary named 'cif_core.dic' version 2.4.1 from
2010-06-29.

'_exptl_absorpt_correction_type' value 'Multi-scan'
changed to 'multi-scan' according to
/home/saulius/struct/CIF-dictionaries/cif_core.dic dictionary named
'cif_core.dic' version 2.4.1 from
2010-06-29.

'_refine_ls_hydrogen_treatment' value 'refu' changed to
'refU' according to
/home/saulius/struct/CIF-dictionaries/cif_core.dic dictionary named
'cif_core.dic' version 2.4.1 from 2010-06-29.

Automatic conversion script
Id: cif_fix_values 1715 2011-07-08 13:25:40Z adriana 
;
_cod_original_cell_volume 1654.4(5)
_cod_original_sg_symbol_H-M P-1
_cod_database_code 4503768

loop_
_symmetry_equiv_pos_as_xyz
'x, y, z'
'-x, -y, -z'

loop_
_atom_site_label
_atom_site_type_symbol
_atom_site_fract_x
_atom_site_fract_y
_atom_site_fract_z
_atom_site_U_iso_or_equiv
_atom_site_adp_type
_atom_site_occupancy
_atom_site_symmetry_multiplicity
_atom_site_calc_flag
_atom_site_refinement_flags
C1 C 0.6947(6) 0.1766(6) -0.2989(4) 0.0306(13) Uani 1 1 d .
H1 H 0.6830 0.1507 -0.3684 0.037 Uiso 1 1 calc R
C2 C 0.8357(5) 0.2487(5) -0.1277(4) 0.0208(10) Uani 1 1 d .
H2 H 0.9212 0.2691 -0.0769 0.025 Uiso 1 1 calc R
C3 C 0.7925(6) 0.8108(5) 0.1054(4) 0.0240(11) Uani 1 1 d .
C4 C 0.2355(6) 0.4989(6) 0.3466(4) 0.0340(14) Uani 1 1 d .
H4 H 0.2141 0.5054 0.4044 0.041 Uiso 1 1 calc R
C5 C 0.3666(6) 0.5089(8) 0.3565(5) 0.0418(17) Uani 1 1 d .
H5 H 0.4316 0.5215 0.4198 0.050 Uiso 1 1 calc R
C6 C 0.3270(5) 0.4676(5) 0.0834(4) 0.0198(10) Uani 1 1 d .
C7 C 0.7816(6) 0.7743(5) 0.3646(4) 0.0229(11) Uani 1 1 d .
C8 C 1.1051(6) 0.7483(5) 0.5664(4) 0.0217(10) Uani 1 1 d .
C9 C 1.0751(6) 0.7039(5) 0.4513(4) 0.0226(11) Uani 1 1 d .
C10 C 0.7302(5) 0.2607(5) -0.0965(4) 0.0211(10) Uani 1 1 d .
C11 C 0.7537(5) 0.3253(5) 0.0174(4) 0.0223(10) Uani 1 1 d .
C12 C 0.7357(7) 0.7528(6) 0.5196(5) 0.0402(16) Uani 1 1 d .
H12 H 0.6856 0.6694 0.4802 0.048 Uiso 1 1 calc R
C13 C 0.4011(6) 0.5002(7) 0.2727(5) 0.0357(14) Uani 1 1 d .
H13 H 0.4900 0.5090 0.2787 0.043 Uiso 1 1 calc R
C14 C 0.6004(5) 0.2246(6) -0.1716(4) 0.0282(12) Uani 1 1 d .
H14 H 0.5274 0.2305 -0.1526 0.034 Uiso 1 1 calc R
C15 C 0.7871(5) 0.8259(5) 0.4746(4) 0.0222(10) Uani 1 1 d .
C16 C 1.0559(5) 0.6652(5) 0.6045(4) 0.0227(10) Uani 1 1 d .
H16 H 1.0000 0.5858 0.5571 0.027 Uiso 1 1 calc R
C17 C 0.3014(5) 0.4781(5) 0.1795(4) 0.0207(10) Uani 1 1 d .
C18 C 0.1709(5) 0.4679(5) 0.1759(4) 0.0221(10) Uani 1 1 d .
H18 H 0.1030 0.4515 0.1128 0.026 Uiso 1 1 calc R
C19 C 0.5820(6) 0.1793(6) -0.2763(4) 0.0359(14) Uani 1 1 d .
H19 H 0.4964 0.1518 -0.3288 0.043 Uiso 1 1 calc R
C20 C 0.8579(5) 0.9497(5) 0.5362(4) 0.0202(10) Uani 1 1 d .
H20 H 0.8928 0.9991 0.5059 0.024 Uiso 1 1 calc R
C21 C 1.1870(7) 0.8697(6) 0.6373(4) 0.0378(15) Uani 1 1 d .
H21 H 1.2236 0.9284 0.6152 0.045 Uiso 1 1 calc R
C22 C 0.8312(7) 0.9291(6) 0.6788(4) 0.0357(14) Uani 1 1 d .
H22 H 0.8472 0.9639 0.7490 0.043 Uiso 1 1 calc R
C23 C 1.1588(7) 0.8080(6) 0.7722(4) 0.0391(15) Uani 1 1 d .
H23 H 1.1770 0.8292 0.8425 0.047 Uiso 1 1 calc R
C24 C 0.7593(8) 0.8046(6) 0.6241(5) 0.0483(19) Uani 1 1 d .
H24 H 0.7275 0.7567 0.6565 0.058 Uiso 1 1 calc R
C25 C 0.7458(6) 0.8537(5) 0.0187(4) 0.0278(12) Uani 1 1 d .
C26 C 0.8374(7) 0.9195(8) -0.0087(6) 0.0493(19) Uani 1 1 d .
H26 H 0.9294 0.9396 0.0295 0.059 Uiso 1 1 calc R
C27 C 0.5709(7) 0.8614(9) -0.1191(6) 0.054(2) Uani 1 1 d .
H27 H 0.4797 0.8430 -0.1587 0.065 Uiso 1 1 calc R
C28 C 0.6691(8) 0.9265(9) -0.1398(6) 0.058(2) Uani 1 1 d .
H28 H 0.6421 0.9520 -0.1942 0.070 Uiso 1 1 calc R
C29 C 0.6088(7) 0.8232(7) -0.0384(6) 0.0440(17) Uani 1 1 d .
H29 H 0.5438 0.7781 -0.0228 0.053 Uiso 1 1 calc R
C30 C 1.2111(9) 0.8984(6) 0.7412(5) 0.0464(18) Uani 1 1 d .
H30 H 1.2622 0.9783 0.7902 0.056 Uiso 1 1 calc R
Co1 Co 1.01615(7) 0.80174(6) 0.28074(5) 0.01911(15) Uani 1 1 d .
Co2 Co 0.93510(7) 0.46425(7) 0.24755(5) 0.01914(15) Uani 1 1 d .
Gd1 Gd 0.67877(2) 0.55942(2) 0.134776(17) 0.01760(9) Uani 1 1 d .
N1 N 0.7324(5) 0.4480(5) 0.2488(3) 0.0265(10) Uani 1 1 d .
N2 N 0.7123(5) 0.4449(5) 0.3233(4) 0.0299(11) Uani 1 1 d .
N3 N 0.6923(7) 0.4424(7) 0.3958(5) 0.0557(18) Uani 1 1 d .
N4 N 1.0840(5) 0.6922(4) 0.7063(3) 0.0244(9) Uani 1 1 d .
N5 N 0.8210(5) 0.2088(4) -0.2277(3) 0.0239(9) Uani 1 1 d .
N6 N 0.1377(5) 0.4805(5) 0.2585(3) 0.0245(9) Uani 1 1 d .
N7 N 0.8791(5) 1.0028(4) 0.6362(3) 0.0221(9) Uani 1 1 d .
N8 N 0.8012(7) 0.9558(9) -0.0869(6) 0.072(2) Uani 1 1 d .
O1 O 0.9161(3) 0.6094(3) 0.1995(2) 0.0178(7) Uani 1 1 d .
O2 O 0.7015(4) 0.7489(4) 0.1239(3) 0.0263(8) Uani 1 1 d .
O3 O 0.9174(4) 0.8374(4) 0.1520(3) 0.0246(8) Uani 1 1 d .
O4 O 0.8768(4) 0.8314(4) 0.3494(3) 0.0334(10) Uani 1 1 d .
O5 O 0.6849(4) 0.6779(4) 0.2990(3) 0.0315(9) Uani 1 1 d .
O6 O 1.1196(4) 0.7805(4) 0.4176(3) 0.0295(9) Uani 1 1 d .
O7 O 1.0078(4) 0.5916(4) 0.3998(3) 0.0292(9) Uani 1 1 d .
O8 O 0.4469(4) 0.4878(4) 0.0858(3) 0.0245(8) Uani 1 1 d .
O9 O 0.6573(4) 0.3572(4) 0.0335(3) 0.0251(8) Uani 1 1 d .
O10 O 0.8667(4) 0.3457(4) 0.0852(3) 0.0239(8) Uani 1 1 d .
O11 O 0.2281(4) 0.4376(4) 0.0010(3) 0.0267(8) Uani 1 1 d .

loop_
_atom_site_aniso_label
_atom_site_aniso_U_11
_atom_site_aniso_U_22
_atom_site_aniso_U_33
_atom_site_aniso_U_23
_atom_site_aniso_U_13
_atom_site_aniso_U_12
C1 0.027(3) 0.043(3) 0.015(2) 0.006(2) 0.007(2) 0.010(3)
C2 0.024(3) 0.018(2) 0.014(2) 0.0023(19) 0.0061(19) 0.003(2)
C3 0.029(3) 0.025(3) 0.024(3) 0.013(2) 0.015(2) 0.009(2)
C4 0.035(3) 0.052(4) 0.018(3) 0.019(3) 0.012(2) 0.011(3)
C5 0.028(3) 0.078(5) 0.023(3) 0.027(3) 0.007(2) 0.015(3)
C6 0.021(2) 0.021(2) 0.017(2) 0.006(2) 0.009(2) 0.007(2)
C7 0.029(3) 0.019(2) 0.016(2) 0.002(2) 0.010(2) 0.005(2)
C8 0.031(3) 0.020(2) 0.015(2) 0.006(2) 0.009(2) 0.010(2)
C9 0.029(3) 0.026(3) 0.011(2) 0.006(2) 0.007(2) 0.007(2)
C10 0.021(2) 0.023(3) 0.020(2) 0.010(2) 0.009(2) 0.007(2)
C11 0.027(3) 0.021(2) 0.019(2) 0.008(2) 0.011(2) 0.005(2)
C12 0.059(4) 0.021(3) 0.029(3) 0.000(2) 0.023(3) -0.004(3)
C13 0.018(3) 0.063(4) 0.034(3) 0.029(3) 0.010(2) 0.012(3)
C14 0.019(3) 0.039(3) 0.025(3) 0.006(2) 0.011(2) 0.010(2)
C15 0.026(3) 0.021(2) 0.016(2) 0.002(2) 0.010(2) 0.006(2)
C16 0.026(3) 0.025(3) 0.017(2) 0.006(2) 0.010(2) 0.009(2)
C17 0.017(2) 0.029(3) 0.016(2) 0.008(2) 0.0076(19) 0.005(2)
C18 0.019(2) 0.031(3) 0.014(2) 0.008(2) 0.0055(19) 0.005(2)
C19 0.025(3) 0.048(4) 0.018(3) 0.002(3) 0.002(2) 0.007(3)
C20 0.018(2) 0.023(2) 0.025(2) 0.010(2) 0.013(2) 0.007(2)
C21 0.060(4) 0.023(3) 0.021(3) 0.009(2) 0.009(3) 0.004(3)
C22 0.056(4) 0.029(3) 0.019(3) 0.007(2) 0.020(3) 0.004(3)
C23 0.065(5) 0.035(3) 0.019(3) 0.011(3) 0.016(3) 0.018(3)
C24 0.080(5) 0.027(3) 0.036(4) 0.011(3) 0.036(4) -0.003(3)
C25 0.030(3) 0.029(3) 0.027(3) 0.015(2) 0.012(2) 0.007(2)
C26 0.030(3) 0.076(5) 0.052(4) 0.045(4) 0.015(3) 0.009(3)
C27 0.031(3) 0.083(6) 0.049(4) 0.042(4) 0.003(3) 0.015(4)
C28 0.057(5) 0.086(6) 0.052(4) 0.052(5) 0.021(4) 0.025(5)
C29 0.028(3) 0.064(5) 0.055(4) 0.042(4) 0.018(3) 0.014(3)
C30 0.081(5) 0.021(3) 0.023(3) 0.005(2) 0.013(3) 0.005(3)
Co1 0.0209(3) 0.0210(3) 0.0139(3) 0.0059(3) 0.0086(3) 0.0024(3)
Co2 0.0209(3) 0.0251(4) 0.0154(3) 0.0098(3) 0.0098(3) 0.0084(3)
Gd1 0.01604(13) 0.02244(14) 0.01576(13) 0.00788(10) 0.00828(9) 0.00558(10)
N1 0.026(2) 0.038(3) 0.029(2) 0.020(2) 0.017(2) 0.018(2)
N2 0.028(2) 0.046(3) 0.031(2) 0.022(2) 0.018(2) 0.021(2)
N3 0.072(5) 0.081(5) 0.046(3) 0.042(4) 0.039(3) 0.037(4)
N4 0.030(2) 0.028(2) 0.021(2) 0.0110(19) 0.0142(19) 0.013(2)
N5 0.023(2) 0.028(2) 0.022(2) 0.0085(19) 0.0112(18) 0.0115(19)
N6 0.022(2) 0.038(3) 0.026(2) 0.020(2) 0.0154(19) 0.015(2)
N7 0.027(2) 0.021(2) 0.019(2) 0.0072(17) 0.0114(18) 0.0058(18)
N8 0.048(4) 0.119(7) 0.084(5) 0.088(5) 0.029(4) 0.019(4)
O1 0.0167(16) 0.0219(18) 0.0129(15) 0.0049(14) 0.0061(13) 0.0052(14)
O2 0.027(2) 0.029(2) 0.0285(19) 0.0163(17) 0.0137(16) 0.0071(16)
O3 0.0217(18) 0.031(2) 0.0222(18) 0.0133(16) 0.0084(15) 0.0059(16)
O4 0.028(2) 0.040(2) 0.025(2) 0.0033(18) 0.0176(17) 0.0030(18)
O5 0.041(2) 0.028(2) 0.0227(19) 0.0060(17) 0.0174(18) 0.0047(18)
O6 0.038(2) 0.028(2) 0.0179(18) 0.0123(16) 0.0074(16) 0.0018(18)
O7 0.040(2) 0.026(2) 0.0165(17) 0.0067(16) 0.0113(16) 0.0027(18)
O8 0.0159(17) 0.032(2) 0.0237(18) 0.0067(16) 0.0114(15) 0.0059(15)
O9 0.0240(19) 0.028(2) 0.0198(18) 0.0028(15) 0.0111(15) 0.0086(16)
O10 0.0240(19) 0.029(2) 0.0166(17) 0.0056(15) 0.0079(15) 0.0091(16)
O11 0.0187(18) 0.042(2) 0.0190(18) 0.0140(17) 0.0074(15) 0.0056(17)

loop_
_atom_type_symbol
_atom_type_description
_atom_type_scat_dispersion_real
_atom_type_scat_dispersion_imag
_atom_type_scat_source
C C 0.0033 0.0016 'International Tables Vol C Tables 4.2.6.8 and 6.1.1.4'
H H 0.0000 0.0000 'International Tables Vol C Tables 4.2.6.8 and 6.1.1.4'
O O 0.0106 0.0060 'International Tables Vol C Tables 4.2.6.8 and 6.1.1.4'
N N 0.0061 0.0033 'International Tables Vol C Tables 4.2.6.8 and 6.1.1.4'
Co Co 0.3494 0.9721 'International Tables Vol C Tables 4.2.6.8 and 6.1.1.4'
Gd Gd -0.1653 3.9035 'International Tables Vol C Tables 4.2.6.8 and 6.1.1.4'

loop_
_geom_angle_atom_site_label_1
_geom_angle_atom_site_label_2
_geom_angle_atom_site_label_3
_geom_angle
_geom_angle_site_symmetry_1
_geom_angle_site_symmetry_3
N5 C1 C19 124.8(5) . .
N5 C2 C10 123.2(5) . .
O3 C3 O2 125.3(5) . .
O3 C3 C25 117.7(5) . .
O2 C3 C25 117.0(5) . .
N6 C4 C5 123.1(5) . .
C4 C5 C13 119.7(5) . .
O11 C6 O8 121.1(4) . .
O11 C6 C17 118.4(4) . .
O8 C6 C17 120.5(4) . .
O4 C7 O5 126.4(5) . .
O4 C7 C15 115.5(5) . .
O5 C7 C15 118.0(5) . .
C16 C8 C21 118.4(5) . .
C16 C8 C9 118.9(5) . .
C21 C8 C9 122.7(5) . .
O7 C9 O6 127.0(4) . .
O7 C9 C8 114.8(5) . .
O6 C9 C8 118.2(5) . .
C2 C10 C14 119.1(5) . .
C2 C10 C11 122.0(4) . .
C14 C10 C11 118.5(5) . .
O10 C11 O9 126.2(5) . .
O10 C11 C10 118.1(5) . .
O9 C11 C10 115.6(4) . .
C15 C12 C24 119.3(6) . .
C5 C13 C17 118.7(5) . .
C10 C14 C19 118.6(5) . .
C12 C15 C20 117.9(5) . .
C12 C15 C7 123.1(5) . .
C20 C15 C7 118.7(5) . .
N4 C16 C8 124.0(5) . .
C13 C17 C18 117.9(5) . .
C13 C17 C6 123.4(5) . .
C18 C17 C6 118.6(4) . .
N6 C18 C17 123.6(4) . .
C1 C19 C14 117.7(5) . .
N7 C20 C15 124.0(5) . .
C30 C21 C8 117.4(6) . .
N7 C22 C24 123.5(5) . .
N4 C23 C30 123.2(5) . .
C22 C24 C12 118.3(6) . .
C26 C25 C29 118.2(6) . .
C26 C25 C3 121.3(5) . .
C29 C25 C3 120.4(5) . .
N8 C26 C25 123.6(6) . .
C28 C27 C29 119.0(6) . .
N8 C28 C27 123.8(6) . .
C27 C29 C25 118.3(6) . .
C21 C30 C23 120.0(6) . .
O4 Co1 O3 94.60(16) . .
O4 Co1 O1 94.83(15) . .
O3 Co1 O1 92.11(15) . .
O4 Co1 O6 83.80(17) . .
O3 Co1 O6 175.55(16) . .
O1 Co1 O6 92.16(15) . .
O4 Co1 N7 85.88(17) . 2_776
O3 Co1 N7 88.30(16) . 2_776
O1 Co1 N7 179.15(15) . 2_776
O6 Co1 N7 87.44(16) . 2_776
O4 Co1 N5 172.59(17) . 2_765
O3 Co1 N5 88.84(16) . 2_765
O1 Co1 N5 91.60(16) . 2_765
O6 Co1 N5 92.29(17) . 2_765
N7 Co1 N5 87.66(18) 2_776 2_765
O7 Co2 O1 88.10(14) . .
O7 Co2 N6 90.54(18) . 1_655
O1 Co2 N6 97.52(16) . 1_655
O7 Co2 O10 174.61(16) . .
O1 Co2 O10 87.13(14) . .
N6 Co2 O10 87.59(16) 1_655 .
O7 Co2 N4 92.56(16) . 2_766
O1 Co2 N4 169.50(16) . 2_766
N6 Co2 N4 92.95(18) 1_655 2_766
O10 Co2 N4 92.58(16) . 2_766
O7 Co2 N1 86.04(18) . .
O1 Co2 N1 85.30(16) . .
N6 Co2 N1 175.50(16) 1_655 .
O10 Co2 N1 96.07(16) . .
N4 Co2 N1 84.29(18) 2_766 .
O7 Co2 Gd1 99.96(12) . .
O1 Co2 Gd1 42.84(9) . .
N6 Co2 Gd1 137.74(12) 1_655 .
O10 Co2 Gd1 78.16(10) . .
N4 Co2 Gd1 126.89(13) 2_766 .
N1 Co2 Gd1 46.05(12) . .
O2 Gd1 O8 99.18(14) . .
O2 Gd1 O9 139.46(13) . .
O8 Gd1 O9 86.47(14) . .
O2 Gd1 O1 89.70(13) . .
O8 Gd1 O1 170.23(13) . .
O9 Gd1 O1 89.43(13) . .
O2 Gd1 O5 79.69(14) . .
O8 Gd1 O5 85.53(14) . .
O9 Gd1 O5 140.83(14) . .
O1 Gd1 O5 92.11(14) . .
O2 Gd1 N1 146.40(15) . .
O8 Gd1 N1 95.98(15) . .
O9 Gd1 N1 71.05(15) . .
O1 Gd1 N1 74.29(14) . .
O5 Gd1 N1 71.77(15) . .
O2 Gd1 O11 72.08(14) . 2_665
O8 Gd1 O11 118.98(12) . 2_665
O9 Gd1 O11 70.22(14) . 2_665
O1 Gd1 O11 67.59(12) . 2_665
O5 Gd1 O11 144.79(14) . 2_665
N1 Gd1 O11 124.80(14) . 2_665
O2 Gd1 O8 72.95(13) . 2_665
O8 Gd1 O8 72.55(13) . 2_665
O9 Gd1 O8 70.65(12) . 2_665
O1 Gd1 O8 114.35(11) . 2_665
O5 Gd1 O8 141.19(13) . 2_665
N1 Gd1 O8 140.53(14) . 2_665
O11 Gd1 O8 46.76(11) 2_665 2_665
O2 Gd1 Co2 126.27(10) . .
O8 Gd1 Co2 133.10(10) . .
O9 Gd1 Co2 67.29(10) . .
O1 Gd1 Co2 37.36(9) . .
O5 Gd1 Co2 91.32(11) . .
N1 Gd1 Co2 39.87(11) . .
O11 Gd1 Co2 88.81(9) 2_665 .
O8 Gd1 Co2 127.06(7) 2_665 .
N2 N1 Co2 119.5(4) . .
N2 N1 Gd1 135.5(4) . .
Co2 N1 Gd1 94.07(17) . .
N3 N2 N1 179.6(7) . .
C23 N4 C16 117.0(5) . .
C23 N4 Co2 123.3(4) . 2_766
C16 N4 Co2 116.3(4) . 2_766
C2 N5 C1 116.4(5) . .
C2 N5 Co1 125.0(4) . 2_765
C1 N5 Co1 118.6(4) . 2_765
C4 N6 C18 117.0(5) . .
C4 N6 Co2 121.4(4) . 1_455
C18 N6 Co2 121.6(3) . 1_455
C20 N7 C22 116.9(5) . .
C20 N7 Co1 119.4(4) . 2_776
C22 N7 Co1 123.7(4) . 2_776
C28 N8 C26 117.0(6) . .
Co2 O1 Co1 129.85(16) . .
Co2 O1 Gd1 99.80(14) . .
Co1 O1 Gd1 111.98(15) . .
C3 O2 Gd1 127.6(4) . .
C3 O3 Co1 127.5(3) . .
C7 O4 Co1 141.3(4) . .
C7 O5 Gd1 123.7(3) . .
C9 O6 Co1 127.2(3) . .
C9 O7 Co2 138.1(3) . .
C6 O8 Gd1 164.8(3) . .
C6 O8 Gd1 85.3(3) . 2_665
Gd1 O8 Gd1 107.45(13) . 2_665
C11 O9 Gd1 124.0(3) . .
C11 O10 Co2 124.2(3) . .
C6 O11 Gd1 106.7(3) . 2_665

loop_
_geom_bond_atom_site_label_1
_geom_bond_atom_site_label_2
_geom_bond_distance
_geom_bond_site_symmetry_2
C1 N5 1.348(7) .
C1 C19 1.372(8) .
C2 N5 1.344(6) .
C2 C10 1.380(7) .
C3 O3 1.250(7) .
C3 O2 1.265(7) .
C3 C25 1.507(7) .
C4 N6 1.329(7) .
C4 C5 1.373(9) .
C5 C13 1.372(8) .
C6 O11 1.245(6) .
C6 O8 1.271(6) .
C6 C17 1.492(6) .
C7 O4 1.243(7) .
C7 O5 1.260(7) .
C7 C15 1.519(7) .
C8 C16 1.379(8) .
C8 C21 1.408(8) .
C8 C9 1.513(6) .
C9 O7 1.251(7) .
C9 O6 1.253(7) .
C10 C14 1.391(7) .
C10 C11 1.526(7) .
C11 O10 1.252(6) .
C11 O9 1.254(6) .
C12 C15 1.379(8) .
C12 C24 1.383(8) .
C13 C17 1.377(7) .
C14 C19 1.397(8) .
C15 C20 1.382(7) .
C16 N4 1.350(6) .
C17 C18 1.391(7) .
C18 N6 1.340(6) .
C20 N7 1.332(6) .
C21 C30 1.384(8) .
C22 N7 1.340(7) .
C22 C24 1.378(9) .
C23 N4 1.330(8) .
C23 C30 1.385(9) .
C25 C26 1.379(9) .
C25 C29 1.385(8) .
C26 N8 1.331(9) .
C27 C28 1.361(11) .
C27 C29 1.381(9) .
C28 N8 1.329(10) .
Co1 O4 2.094(4) .
Co1 O3 2.095(4) .
Co1 O1 2.107(4) .
Co1 O6 2.111(4) .
Co1 N7 2.147(5) 2_776
Co1 N5 2.158(4) 2_765
Co2 O7 2.073(4) .
Co2 O1 2.099(4) .
Co2 N6 2.137(4) 1_655
Co2 O10 2.162(4) .
Co2 N4 2.178(5) 2_766
Co2 N1 2.191(5) .
Co2 Gd1 3.4089(12) .
Gd1 O2 2.299(4) .
Gd1 O8 2.305(4) .
Gd1 O9 2.345(4) .
Gd1 O1 2.352(3) .
Gd1 O5 2.365(4) .
Gd1 N1 2.461(5) .
Gd1 O11 2.501(4) 2_665
Gd1 O8 2.930(4) 2_665
N1 N2 1.188(6) .
N2 N3 1.156(7) .
N4 Co2 2.178(5) 2_766
N5 Co1 2.158(4) 2_765
N6 Co2 2.137(4) 1_455
N7 Co1 2.147(5) 2_776
O8 Gd1 2.930(4) 2_665
O11 Gd1 2.501(4) 2_665

loop_
_geom_torsion_atom_site_label_1
_geom_torsion_atom_site_label_2
_geom_torsion_atom_site_label_3
_geom_torsion_atom_site_label_4
_geom_torsion
_geom_torsion_site_symmetry_1
_geom_torsion_site_symmetry_4
N6 C4 C5 C13 0.2(12) . .
C16 C8 C9 O7 -1.1(7) . .
C21 C8 C9 O7 175.7(6) . .
C16 C8 C9 O6 179.5(5) . .
C21 C8 C9 O6 -3.7(8) . .
N5 C2 C10 C14 3.2(8) . .
N5 C2 C10 C11 -170.0(5) . .
C2 C10 C11 O10 -14.2(8) . .
C14 C10 C11 O10 172.5(5) . .
C2 C10 C11 O9 163.2(5) . .
C14 C10 C11 O9 -10.1(8) . .
C4 C5 C13 C17 -1.7(11) . .
C2 C10 C14 C19 -1.1(9) . .
C11 C10 C14 C19 172.3(6) . .
C24 C12 C15 C20 -1.6(10) . .
C24 C12 C15 C7 172.2(7) . .
O4 C7 C15 C12 -148.9(6) . .
O5 C7 C15 C12 29.5(8) . .
O4 C7 C15 C20 24.9(7) . .
O5 C7 C15 C20 -156.8(5) . .
C21 C8 C16 N4 -1.6(8) . .
C9 C8 C16 N4 175.4(5) . .
C5 C13 C17 C18 1.1(10) . .
C5 C13 C17 C6 179.6(6) . .
O11 C6 C17 C13 174.2(6) . .
O8 C6 C17 C13 -5.1(9) . .
O11 C6 C17 C18 -7.3(8) . .
O8 C6 C17 C18 173.4(5) . .
C13 C17 C18 N6 1.1(9) . .
C6 C17 C18 N6 -177.4(5) . .
N5 C1 C19 C14 3.4(11) . .
C10 C14 C19 C1 -2.0(10) . .
C12 C15 C20 N7 -0.2(8) . .
C7 C15 C20 N7 -174.2(5) . .
C16 C8 C21 C30 -1.0(9) . .
C9 C8 C21 C30 -177.8(6) . .
N7 C22 C24 C12 0.2(12) . .
C15 C12 C24 C22 1.6(12) . .
O3 C3 C25 C26 0.3(9) . .
O2 C3 C25 C26 -178.6(6) . .
O3 C3 C25 C29 177.6(6) . .
O2 C3 C25 C29 -1.4(8) . .
C29 C25 C26 N8 0.3(13) . .
C3 C25 C26 N8 177.6(8) . .
C29 C27 C28 N8 0.3(15) . .
C28 C27 C29 C25 0.4(13) . .
C26 C25 C29 C27 -0.7(11) . .
C3 C25 C29 C27 -178.1(7) . .
C8 C21 C30 C23 2.0(11) . .
N4 C23 C30 C21 -0.5(12) . .
O7 Co2 Gd1 O2 62.60(17) . .
O1 Co2 Gd1 O2 -13.58(17) . .
N6 Co2 Gd1 O2 -39.4(2) 1_655 .
O10 Co2 Gd1 O2 -112.25(16) . .
N4 Co2 Gd1 O2 163.47(18) 2_766 .
N1 Co2 Gd1 O2 137.1(2) . .
O7 Co2 Gd1 O8 -100.67(17) . .
O1 Co2 Gd1 O8 -176.85(17) . .
N6 Co2 Gd1 O8 157.4(2) 1_655 .
O10 Co2 Gd1 O8 84.48(16) . .
N4 Co2 Gd1 O8 0.20(19) 2_766 .
N1 Co2 Gd1 O8 -26.1(2) . .
O7 Co2 Gd1 O9 -161.77(16) . .
O1 Co2 Gd1 O9 122.04(16) . .
N6 Co2 Gd1 O9 96.2(2) 1_655 .
O10 Co2 Gd1 O9 23.37(15) . .
N4 Co2 Gd1 O9 -60.90(18) 2_766 .
N1 Co2 Gd1 O9 -87.2(2) . .
O7 Co2 Gd1 O1 76.18(17) . .
N6 Co2 Gd1 O1 -25.8(2) 1_655 .
O10 Co2 Gd1 O1 -98.67(17) . .
N4 Co2 Gd1 O1 177.05(19) 2_766 .
N1 Co2 Gd1 O1 150.7(2) . .
O7 Co2 Gd1 O5 -15.56(16) . .
O1 Co2 Gd1 O5 -91.75(17) . .
N6 Co2 Gd1 O5 -117.5(2) 1_655 .
O10 Co2 Gd1 O5 169.58(15) . .
N4 Co2 Gd1 O5 85.31(18) 2_766 .
N1 Co2 Gd1 O5 59.0(2) . .
O7 Co2 Gd1 N1 -74.5(2) . .
O1 Co2 Gd1 N1 -150.7(2) . .
N6 Co2 Gd1 N1 -176.5(3) 1_655 .
O10 Co2 Gd1 N1 110.6(2) . .
N4 Co2 Gd1 N1 26.3(2) 2_766 .
O7 Co2 Gd1 O11 129.22(15) . 2_665
O1 Co2 Gd1 O11 53.04(16) . 2_665
N6 Co2 Gd1 O11 27.2(2) 1_655 2_665
O10 Co2 Gd1 O11 -45.64(14) . 2_665
N4 Co2 Gd1 O11 -129.91(17) 2_766 2_665
N1 Co2 Gd1 O11 -156.2(2) . 2_665
O7 Co2 Gd1 O8 158.25(15) . 2_665
O1 Co2 Gd1 O8 82.07(16) . 2_665
N6 Co2 Gd1 O8 56.3(2) 1_655 2_665
O10 Co2 Gd1 O8 -16.60(15) . 2_665
N4 Co2 Gd1 O8 -100.88(18) 2_766 2_665
N1 Co2 Gd1 O8 -127.2(2) . 2_665
O7 Co2 N1 N2 -41.5(5) . .
O1 Co2 N1 N2 -130.0(5) . .
N6 Co2 N1 N2 -1(3) 1_655 .
O10 Co2 N1 N2 143.4(5) . .
N4 Co2 N1 N2 51.4(5) 2_766 .
Gd1 Co2 N1 N2 -149.5(6) . .
O7 Co2 N1 Gd1 107.91(17) . .
O1 Co2 N1 Gd1 19.49(15) . .
N6 Co2 N1 Gd1 149(2) 1_655 .
O10 Co2 N1 Gd1 -67.11(17) . .
N4 Co2 N1 Gd1 -159.11(18) 2_766 .
O2 Gd1 N1 N2 58.6(7) . .
O8 Gd1 N1 N2 -58.0(6) . .
O9 Gd1 N1 N2 -142.2(6) . .
O1 Gd1 N1 N2 122.9(6) . .
O5 Gd1 N1 N2 25.3(6) . .
O11 Gd1 N1 N2 170.2(6) 2_665 .
O8 Gd1 N1 N2 -127.7(6) 2_665 .
Co2 Gd1 N1 N2 140.9(7) . .
O2 Gd1 N1 Co2 -82.3(3) . .
O8 Gd1 N1 Co2 161.13(16) . .
O9 Gd1 N1 Co2 76.96(17) . .
O1 Gd1 N1 Co2 -17.96(14) . .
O5 Gd1 N1 Co2 -115.6(2) . .
O11 Gd1 N1 Co2 29.4(2) 2_665 .
O8 Gd1 N1 Co2 91.4(2) 2_665 .
Co2 N1 N2 N3 137(100) . .
Gd1 N1 N2 N3 3(100) . .
C30 C23 N4 C16 -2.0(10) . .
C30 C23 N4 Co2 156.1(6) . 2_766
C8 C16 N4 C23 3.1(8) . .
C8 C16 N4 Co2 -156.6(4) . 2_766
C10 C2 N5 C1 -1.9(8) . .
C10 C2 N5 Co1 176.2(4) . 2_765
C19 C1 N5 C2 -1.5(9) . .
C19 C1 N5 Co1 -179.7(5) . 2_765
C5 C4 N6 C18 1.9(10) . .
C5 C4 N6 Co2 179.5(6) . 1_455
C17 C18 N6 C4 -2.6(9) . .
C17 C18 N6 Co2 179.8(4) . 1_455
C15 C20 N7 C22 1.8(8) . .
C15 C20 N7 Co1 -177.4(4) . 2_776
C24 C22 N7 C20 -1.8(10) . .
C24 C22 N7 Co1 177.3(6) . 2_776
C27 C28 N8 C26 -0.8(15) . .
C25 C26 N8 C28 0.4(14) . .
O7 Co2 O1 Co1 22.9(2) . .
N6 Co2 O1 Co1 -67.4(2) 1_655 .
O10 Co2 O1 Co1 -154.6(2) . .
N4 Co2 O1 Co1 116.7(8) 2_766 .
N1 Co2 O1 Co1 109.0(2) . .
Gd1 Co2 O1 Co1 129.7(3) . .
O7 Co2 O1 Gd1 -106.87(16) . .
N6 Co2 O1 Gd1 162.83(15) 1_655 .
O10 Co2 O1 Gd1 75.64(14) . .
N4 Co2 O1 Gd1 -13.0(8) 2_766 .
N1 Co2 O1 Gd1 -20.69(15) . .
O4 Co1 O1 Co2 -87.1(2) . .
O3 Co1 O1 Co2 178.1(2) . .
O6 Co1 O1 Co2 -3.2(2) . .
N7 Co1 O1 Co2 59(10) 2_776 .
N5 Co1 O1 Co2 89.2(2) 2_765 .
O4 Co1 O1 Gd1 38.08(18) . .
O3 Co1 O1 Gd1 -56.72(16) . .
O6 Co1 O1 Gd1 122.03(17) . .
N7 Co1 O1 Gd1 -176(100) 2_776 .
N5 Co1 O1 Gd1 -145.61(17) 2_765 .
O2 Gd1 O1 Co2 169.09(14) . .
O8 Gd1 O1 Co2 13.7(7) . .
O9 Gd1 O1 Co2 -51.44(14) . .
O5 Gd1 O1 Co2 89.41(15) . .
N1 Gd1 O1 Co2 19.01(14) . .
O11 Gd1 O1 Co2 -120.22(16) 2_665 .
O8 Gd1 O1 Co2 -119.83(13) 2_665 .
O2 Gd1 O1 Co1 28.64(16) . .
O8 Gd1 O1 Co1 -126.8(7) . .
O9 Gd1 O1 Co1 168.11(16) . .
O5 Gd1 O1 Co1 -51.04(17) . .
N1 Gd1 O1 Co1 -121.44(18) . .
O11 Gd1 O1 Co1 99.33(18) 2_665 .
O8 Gd1 O1 Co1 99.72(15) 2_665 .
Co2 Gd1 O1 Co1 -140.4(2) . .
O3 C3 O2 Gd1 -51.3(7) . .
C25 C3 O2 Gd1 127.6(4) . .
O8 Gd1 O2 C3 -152.3(4) . .
O9 Gd1 O2 C3 -56.9(5) . .
O1 Gd1 O2 C3 31.8(4) . .
O5 Gd1 O2 C3 124.0(4) . .
N1 Gd1 O2 C3 92.0(5) . .
O11 Gd1 O2 C3 -34.7(4) 2_665 .
O8 Gd1 O2 C3 -83.8(4) 2_665 .
Co2 Gd1 O2 C3 40.0(5) . .
O2 C3 O3 Co1 -5.1(8) . .
C25 C3 O3 Co1 176.0(4) . .
O4 Co1 O3 C3 -35.8(5) . .
O1 Co1 O3 C3 59.2(4) . .
O6 Co1 O3 C3 -105(2) . .
N7 Co1 O3 C3 -121.5(5) 2_776 .
N5 Co1 O3 C3 150.8(5) 2_765 .
O5 C7 O4 Co1 -45.1(10) . .
C15 C7 O4 Co1 133.1(5) . .
O3 Co1 O4 C7 105.6(6) . .
O1 Co1 O4 C7 13.1(6) . .
O6 Co1 O4 C7 -78.6(6) . .
N7 Co1 O4 C7 -166.4(6) 2_776 .
N5 Co1 O4 C7 -137.0(13) 2_765 .
O4 C7 O5 Gd1 10.8(8) . .
C15 C7 O5 Gd1 -167.3(3) . .
O2 Gd1 O5 C7 -57.8(4) . .
O8 Gd1 O5 C7 -157.9(5) . .
O9 Gd1 O5 C7 123.2(4) . .
O1 Gd1 O5 C7 31.6(4) . .
N1 Gd1 O5 C7 104.3(5) . .
O11 Gd1 O5 C7 -20.9(6) 2_665 .
O8 Gd1 O5 C7 -103.2(4) 2_665 .
Co2 Gd1 O5 C7 68.9(4) . .
O7 C9 O6 Co1 43.5(8) . .
C8 C9 O6 Co1 -137.2(4) . .
O4 Co1 O6 C9 58.3(5) . .
O3 Co1 O6 C9 127.4(19) . .
O1 Co1 O6 C9 -36.3(5) . .
N7 Co1 O6 C9 144.5(5) 2_776 .
N5 Co1 O6 C9 -128.0(5) 2_765 .
O6 C9 O7 Co2 2.3(10) . .
C8 C9 O7 Co2 -177.0(4) . .
O1 Co2 O7 C9 -32.0(6) . .
N6 Co2 O7 C9 65.5(6) 1_655 .
O10 Co2 O7 C9 -4(2) . .
N4 Co2 O7 C9 158.5(6) 2_766 .
N1 Co2 O7 C9 -117.4(6) . .
Gd1 Co2 O7 C9 -73.3(6) . .
O11 C6 O8 Gd1 150.5(11) . .
C17 C6 O8 Gd1 -30.2(17) . .
O11 C6 O8 Gd1 2.4(5) . 2_665
C17 C6 O8 Gd1 -178.3(5) . 2_665
O2 Gd1 O8 C6 -77.8(14) . .
O9 Gd1 O8 C6 142.6(14) . .
O1 Gd1 O8 C6 77.3(16) . .
O5 Gd1 O8 C6 1.0(14) . .
N1 Gd1 O8 C6 72.1(14) . .
O11 Gd1 O8 C6 -152.3(14) 2_665 .
O8 Gd1 O8 C6 -146.5(15) 2_665 .
Co2 Gd1 O8 C6 88.6(14) . .
O2 Gd1 O8 Gd1 68.77(15) . 2_665
O9 Gd1 O8 Gd1 -70.81(15) . 2_665
O1 Gd1 O8 Gd1 -136.2(6) . 2_665
O5 Gd1 O8 Gd1 147.56(16) . 2_665
N1 Gd1 O8 Gd1 -141.32(15) . 2_665
O11 Gd1 O8 Gd1 -5.8(2) 2_665 2_665
O8 Gd1 O8 Gd1 0.0 2_665 2_665
Co2 Gd1 O8 Gd1 -124.83(10) . 2_665
O10 C11 O9 Gd1 51.4(7) . .
C10 C11 O9 Gd1 -125.8(4) . .
O2 Gd1 O9 C11 75.4(4) . .
O8 Gd1 O9 C11 175.4(4) . .
O1 Gd1 O9 C11 -13.4(4) . .
O5 Gd1 O9 C11 -106.1(4) . .
N1 Gd1 O9 C11 -87.0(4) . .
O11 Gd1 O9 C11 52.9(4) 2_665 .
O8 Gd1 O9 C11 102.7(4) 2_665 .
Co2 Gd1 O9 C11 -44.4(4) . .
O9 C11 O10 Co2 -8.8(8) . .
C10 C11 O10 Co2 168.3(3) . .
O7 Co2 O10 C11 -88.9(17) . .
O1 Co2 O10 C11 -61.1(4) . .
N6 Co2 O10 C11 -158.7(4) 1_655 .
N4 Co2 O10 C11 108.4(4) 2_766 .
N1 Co2 O10 C11 23.9(4) . .
Gd1 Co2 O10 C11 -18.8(4) . .
O8 C6 O11 Gd1 -2.9(6) . 2_665
C17 C6 O11 Gd1 177.8(4) . 2_665
